data_4118607
loop_
_publ_author_name
'Min Huang'
'Pascal Retailleau'
'Luis Boh\'e'
'David Crich'

_publ_contact_author_address
;
Department of Chemistry, Wayne State University 35
Detroit, MI 48202
USA.
;
_publ_contact_author_email Dcrich@chem.wayne.edu
_publ_contact_author_fax '(01) 313 577 8822'
_publ_contact_author_name 'CRICH, David'
_publ_contact_author_phone '(01) 313 577 7784'
_publ_section_title
;
 Cation Clock Permits Distinction Between the Mechanisms of \a- and \b-O-
 and \b-C-Glycosylation in the Mannopyranose Series: Evidence for the
 Existence of a Mannopyranosyl Oxocarbenium Ion
;
_journal_name_full 'Journal of the American Chemical Society'
_journal_page_first 14746
_journal_page_last 14749
_journal_paper_doi 10.1021/ja307266n
_journal_volume 134
_journal_year 2012
_chemical_absolute_configuration syn
_chemical_formula_moiety 'C24 H26 O5'
_chemical_formula_sum 'C24 H26 O5'
_chemical_formula_weight 394.45
_chemical_name_systematic
; 
 (2R,4aR,5aR,9aS,10S,10aR)-10-(benzyloxy)-7-methylene-2-phenyloctahydro
 -4H-pyrano[2',3':5,6]pyrano[3,2-d][1,3]dioxine 
;
_space_group_IT_number 18
_symmetry_cell_setting orthorhombic
_symmetry_space_group_name_Hall 'P 2 2ab'
_symmetry_space_group_name_H-M 'P 21 21 2'
_atom_sites_solution_hydrogens difmap
_atom_sites_solution_primary direct
_atom_sites_solution_secondary difmap
_audit_creation_method SHELXL-97
_cell_angle_alpha 90.00
_cell_angle_beta 90.00
_cell_angle_gamma 90.00
_cell_formula_units_Z 4
_cell_length_a 15.406(3)
_cell_length_b 28.983(5)
_cell_length_c 4.5886(9)
_cell_measurement_reflns_used 456
_cell_measurement_temperature 193(2)
_cell_measurement_theta_max 49.4
_cell_measurement_theta_min 9.2
_cell_volume 2048.9(7)
_computing_cell_refinement 'CrystalClear-SM Expert 2.0 r4 (Rigaku, 2009)'
_computing_data_collection 'CrystalClear-SM Expert 2.0 r4 (Rigaku, 2009)'
_computing_data_reduction 'CrystalClear-SM Expert 2.0 r4 (Rigaku, 2009)'
_computing_molecular_graphics 'PLATON (Spek, 2003)'
_computing_publication_material 'SHELXL97 (Sheldrick, 2008)'
_computing_structure_refinement 'SHELXL97 (Sheldrick, 2008); CRYSTALBUILDER (Welter, 2006)'
_computing_structure_solution 'SHELXS97 (Sheldrick, 2008)'
_diffrn_ambient_temperature 193(2)
_diffrn_detector_type 'RAPID II large area curved imaging plate detector '
_diffrn_measured_fraction_theta_full 0.995
_diffrn_measured_fraction_theta_max 0.995
_diffrn_measurement_device_type 'Rigaku rapid II RAXIS conversion'
_diffrn_measurement_method 'profile data from \w-scans'
_diffrn_radiation_monochromator graphite
_diffrn_radiation_source 'fine-focus sealed tube'
_diffrn_radiation_type CuK\a
_diffrn_radiation_wavelength 1.54187
_diffrn_reflns_av_R_equivalents 0.1323
_diffrn_reflns_av_sigmaI/netI 0.1525
_diffrn_reflns_limit_h_max 12
_diffrn_reflns_limit_h_min -15
_diffrn_reflns_limit_k_max 26
_diffrn_reflns_limit_k_min -28
_diffrn_reflns_limit_l_max 3
_diffrn_reflns_limit_l_min -4
_diffrn_reflns_number 8238
_diffrn_reflns_theta_full 49.99
_diffrn_reflns_theta_max 49.99
_diffrn_reflns_theta_min 6.51
_exptl_absorpt_coefficient_mu 0.721
_exptl_absorpt_correction_T_max 1.000
_exptl_absorpt_correction_T_min 0.420
_exptl_absorpt_correction_type multi-scan
_exptl_absorpt_process_details 'FS_ABSCOR (Rigaku, 2009)'
_exptl_crystal_colour colourless
_exptl_crystal_density_diffrn 1.279
_exptl_crystal_description 'elongated fiber'
_exptl_crystal_F_000 840
_exptl_crystal_size_max 0.56
_exptl_crystal_size_mid 0.05
_exptl_crystal_size_min 0.04
_refine_diff_density_max 0.231
_refine_diff_density_min -0.216
_refine_diff_density_rms 0.049
_refine_ls_abs_structure_details 'Flack H D (1983), Acta Cryst. A39, 876-881; 816 Friedel pairs'
_refine_ls_abs_structure_Flack -0.2(5)
_refine_ls_extinction_method none
_refine_ls_goodness_of_fit_ref 0.999
_refine_ls_hydrogen_treatment constr
_refine_ls_matrix_type full
_refine_ls_number_parameters 262
_refine_ls_number_reflns 2107
_refine_ls_number_restraints 0
_refine_ls_restrained_S_all 0.999
_refine_ls_R_factor_all 0.1072
_refine_ls_R_factor_gt 0.0741
_refine_ls_shift/su_max 0.000
_refine_ls_shift/su_mean 0.000
_refine_ls_structure_factor_coef Fsqd
_refine_ls_weighting_details 'calc w=1/[\s^2^(Fo^2^)+(0.0740P)^2^+0.0000P] where P=(Fo^2^+2Fc^2^)/3'
_refine_ls_weighting_scheme calc
_refine_ls_wR_factor_gt 0.1442
_refine_ls_wR_factor_ref 0.1735
_reflns_number_gt 1352
_reflns_number_total 2107
_reflns_threshold_expression >2sigma(I)
_cod_data_source_file ja307266n_si_002_2.cif
_cod_data_source_block Hum2-017-F28
_cod_database_code 4118607

loop_
_symmetry_equiv_pos_as_xyz
'x, y, z'
'-x, -y, z'
'x+1/2, -y+1/2, -z'
'-x+1/2, y+1/2, -z'

loop_
_atom_site_label
_atom_site_type_symbol
_atom_site_fract_x
_atom_site_fract_y
_atom_site_fract_z
_atom_site_U_iso_or_equiv
_atom_site_adp_type
_atom_site_occupancy
_atom_site_symmetry_multiplicity
_atom_site_calc_flag
_atom_site_refinement_flags
O1 O 0.73038(18) 0.72631(13) 0.7487(9) 0.0656(13) Uani 1 1 d .
O2 O 0.6581(2) 0.84004(14) 0.9771(10) 0.0698(14) Uani 1 1 d .
O3 O 0.80228(19) 0.84622(12) 0.8257(8) 0.0548(11) Uani 1 1 d .
O4 O 0.96519(18) 0.70765(12) 0.6586(9) 0.0592(12) Uani 1 1 d .
O5 O 0.93152(19) 0.78993(11) 0.4249(8) 0.0528(11) Uani 1 1 d .
C1 C 0.8094(3) 0.70595(17) 0.6396(13) 0.0462(15) Uani 1 1 d .
H1 H 0.8109 0.7098 0.4231 0.055 Uiso 1 1 calc R
C2 C 0.8896(3) 0.72948(18) 0.7694(12) 0.0486(15) Uani 1 1 d .
H2 H 0.8884 0.7251 0.9856 0.058 Uiso 1 1 calc R
C3 C 0.8941(3) 0.78123(18) 0.7054(12) 0.0457(15) Uani 1 1 d .
H3 H 0.9294 0.7969 0.8591 0.055 Uiso 1 1 calc R
C4 C 0.8021(3) 0.80101(18) 0.7051(13) 0.0486(16) Uani 1 1 d .
H4 H 0.7819 0.8031 0.4984 0.058 Uiso 1 1 calc R
C5 C 0.7386(3) 0.77122(19) 0.8717(14) 0.0528(17) Uani 1 1 d .
H5 H 0.7583 0.7684 1.0786 0.063 Uiso 1 1 calc R
C6 C 0.6505(3) 0.79414(19) 0.8641(16) 0.069(2) Uani 1 1 d .
H6A H 0.6287 0.7952 0.6613 0.083 Uiso 1 1 calc R
H6B H 0.6088 0.7762 0.9831 0.083 Uiso 1 1 calc R
C7 C 0.7184(3) 0.86604(18) 0.8107(16) 0.0643(19) Uani 1 1 d .
H7 H 0.6989 0.8675 0.6031 0.077 Uiso 1 1 calc R
C8 C 0.8087(3) 0.65502(17) 0.7083(13) 0.0519(16) Uani 1 1 d .
H8A H 0.7992 0.6504 0.9197 0.062 Uiso 1 1 calc R
H8B H 0.7606 0.6398 0.6019 0.062 Uiso 1 1 calc R
C9 C 0.8934(3) 0.63394(19) 0.6204(14) 0.0565(17) Uani 1 1 d .
C10 C 0.9705(3) 0.65973(18) 0.7354(16) 0.070(2) Uani 1 1 d .
H10A H 0.9729 0.6566 0.9501 0.084 Uiso 1 1 calc R
H10B H 1.0243 0.6463 0.6536 0.084 Uiso 1 1 calc R
C11 C 0.9015(4) 0.5983(2) 0.4566(16) 0.081(2) Uani 1 1 d .
H11A H 0.8514 0.5833 0.3817 0.097 Uiso 1 1 calc R
H11B H 0.9577 0.5869 0.4103 0.097 Uiso 1 1 calc R
C12 C 1.0220(3) 0.80111(16) 0.4344(14) 0.0517(16) Uani 1 1 d .
H12A H 1.0473 0.7970 0.2377 0.062 Uiso 1 1 calc R
H12B H 1.0519 0.7795 0.5681 0.062 Uiso 1 1 calc R
C13 C 1.0378(3) 0.84963(19) 0.5347(14) 0.0508(16) Uani 1 1 d .
C14 C 0.9886(4) 0.8848(2) 0.4255(17) 0.084(2) Uani 1 1 d .
H14 H 0.9426 0.8783 0.2937 0.100 Uiso 1 1 calc R
C15 C 1.0058(5) 0.9303(2) 0.5074(19) 0.090(2) Uani 1 1 d .
H15 H 0.9710 0.9547 0.4331 0.108 Uiso 1 1 calc R
C16 C 1.0720(4) 0.9397(2) 0.6928(19) 0.082(2) Uani 1 1 d .
H16 H 1.0839 0.9708 0.7451 0.098 Uiso 1 1 calc R
C17 C 1.1217(4) 0.9051(2) 0.8048(17) 0.082(2) Uani 1 1 d .
H17 H 1.1680 0.9120 0.9344 0.098 Uiso 1 1 calc R
C18 C 1.1041(4) 0.85973(19) 0.7282(16) 0.069(2) Uani 1 1 d .
H18 H 1.1378 0.8354 0.8089 0.083 Uiso 1 1 calc R
C19 C 0.7209(3) 0.9142(2) 0.9389(15) 0.0633(18) Uani 1 1 d .
C20 C 0.6458(4) 0.9382(2) 0.994(2) 0.144(5) Uani 1 1 d .
H20 H 0.5919 0.9235 0.9542 0.173 Uiso 1 1 calc R
C21 C 0.6449(5) 0.9819(3) 1.101(3) 0.149(4) Uani 1 1 d .
H21 H 0.5914 0.9978 1.1252 0.179 Uiso 1 1 calc R
C22 C 0.7185(6) 1.0021(3) 1.173(2) 0.119(3) Uani 1 1 d .
H22 H 0.7182 1.0328 1.2439 0.143 Uiso 1 1 calc R
C23 C 0.7936(5) 0.9794(3) 1.145(2) 0.113(3) Uani 1 1 d .
H23 H 0.8465 0.9934 1.2043 0.136 Uiso 1 1 calc R
C24 C 0.7934(4) 0.9358(2) 1.0311(19) 0.106(3) Uani 1 1 d .
H24 H 0.8471 0.9199 1.0159 0.127 Uiso 1 1 calc R

loop_
_atom_site_aniso_label
_atom_site_aniso_U_11
_atom_site_aniso_U_22
_atom_site_aniso_U_33
_atom_site_aniso_U_23
_atom_site_aniso_U_13
_atom_site_aniso_U_12
O1 0.039(2) 0.062(3) 0.096(3) -0.027(3) 0.006(2) -0.0057(18)
O2 0.044(2) 0.057(3) 0.108(4) -0.019(3) 0.024(2) -0.0032(18)
O3 0.038(2) 0.050(3) 0.076(3) -0.010(3) 0.001(2) -0.0007(17)
O4 0.039(2) 0.054(3) 0.085(3) 0.014(3) 0.006(2) 0.0033(18)
O5 0.037(2) 0.065(3) 0.057(3) -0.006(2) 0.0053(19) -0.0039(16)
C1 0.040(3) 0.052(4) 0.047(4) 0.001(3) 0.003(3) 0.006(3)
C2 0.039(3) 0.058(4) 0.049(4) -0.004(4) -0.002(3) 0.001(3)
C3 0.029(3) 0.055(4) 0.053(4) -0.011(4) 0.004(3) -0.004(3)
C4 0.038(3) 0.049(4) 0.059(4) -0.008(4) 0.003(3) -0.003(3)
C5 0.043(3) 0.045(4) 0.070(5) -0.017(4) -0.003(3) -0.002(3)
C6 0.046(3) 0.061(5) 0.100(6) -0.018(5) 0.009(3) 0.000(3)
C7 0.034(3) 0.069(5) 0.090(5) -0.007(4) 0.002(4) 0.006(3)
C8 0.049(3) 0.048(4) 0.059(4) 0.004(4) -0.007(3) -0.002(3)
C9 0.053(4) 0.040(4) 0.076(5) 0.010(4) 0.001(4) 0.005(3)
C10 0.058(4) 0.050(4) 0.103(6) 0.027(4) -0.006(4) 0.000(3)
C11 0.059(4) 0.061(5) 0.124(7) -0.002(5) 0.019(4) 0.004(3)
C12 0.037(3) 0.048(4) 0.070(4) 0.000(4) 0.004(3) 0.010(2)
C13 0.044(3) 0.040(4) 0.069(5) 0.007(4) 0.014(3) 0.000(3)
C14 0.092(5) 0.044(4) 0.115(7) 0.008(5) -0.015(5) 0.008(4)
C15 0.092(5) 0.066(6) 0.110(7) -0.003(5) -0.023(5) 0.020(4)
C16 0.087(5) 0.049(5) 0.109(7) 0.000(5) 0.011(5) -0.009(4)
C17 0.065(4) 0.063(5) 0.117(7) -0.008(5) -0.005(5) -0.006(4)
C18 0.053(4) 0.048(4) 0.106(6) 0.003(4) 0.007(4) 0.005(3)
C19 0.049(3) 0.049(4) 0.093(5) -0.004(4) 0.014(4) 0.000(3)
C20 0.069(5) 0.070(6) 0.293(14) -0.041(8) 0.008(7) 0.020(4)
C21 0.091(6) 0.074(6) 0.282(14) -0.026(8) 0.006(8) 0.025(5)
C22 0.100(6) 0.086(6) 0.171(9) -0.031(6) 0.029(7) 0.000(5)
C23 0.108(6) 0.070(6) 0.162(9) -0.038(6) -0.031(6) 0.005(5)
C24 0.085(5) 0.063(5) 0.170(8) -0.039(6) -0.043(6) 0.021(4)

loop_
_atom_type_symbol
_atom_type_description
_atom_type_scat_dispersion_real
_atom_type_scat_dispersion_imag
_atom_type_scat_source
C C 0.0181 0.0091 'International Tables Vol C Tables 4.2.6.8 and 6.1.1.4'
H H 0.0000 0.0000 'International Tables Vol C Tables 4.2.6.8 and 6.1.1.4'
O O 0.0492 0.0322 'International Tables Vol C Tables 4.2.6.8 and 6.1.1.4'

loop_
_geom_angle_atom_site_label_1
_geom_angle_atom_site_label_2
_geom_angle_atom_site_label_3
_geom_angle
C5 O1 C1 115.8(3)
C7 O2 C6 110.6(4)
C7 O3 C4 110.7(4)
C2 O4 C10 112.9(4)
C12 O5 C3 113.8(4)
O1 C1 C8 108.7(4)
O1 C1 C2 111.3(4)
C8 C1 C2 111.1(4)
O1 C1 H1 108.5
C8 C1 H1 108.5
C2 C1 H1 108.5
O4 C2 C3 109.3(4)
O4 C2 C1 108.9(4)
C3 C2 C1 113.4(4)
O4 C2 H2 108.3
C3 C2 H2 108.3
C1 C2 H2 108.3
O5 C3 C4 107.8(4)
O5 C3 C2 111.3(4)
C4 C3 C2 109.0(4)
O5 C3 H3 109.5
C4 C3 H3 109.5
C2 C3 H3 109.5
O3 C4 C5 109.3(4)
O3 C4 C3 110.1(4)
C5 C4 C3 112.7(4)
O3 C4 H4 108.2
C5 C4 H4 108.2
C3 C4 H4 108.2
O1 C5 C6 108.2(4)
O1 C5 C4 112.3(5)
C6 C5 C4 108.6(5)
O1 C5 H5 109.2
C6 C5 H5 109.2
C4 C5 H5 109.2
O2 C6 C5 109.0(4)
O2 C6 H6A 109.9
C5 C6 H6A 109.9
O2 C6 H6B 109.9
C5 C6 H6B 109.9
H6A C6 H6B 108.3
O3 C7 O2 110.8(5)
O3 C7 C19 109.4(4)
O2 C7 C19 107.3(5)
O3 C7 H7 109.8
O2 C7 H7 109.8
C19 C7 H7 109.8
C9 C8 C1 109.6(4)
C9 C8 H8A 109.7
C1 C8 H8A 109.7
C9 C8 H8B 109.7
C1 C8 H8B 109.7
H8A C8 H8B 108.2
C11 C9 C8 124.9(5)
C11 C9 C10 122.0(5)
C8 C9 C10 113.1(5)
O4 C10 C9 110.6(4)
O4 C10 H10A 109.5
C9 C10 H10A 109.5
O4 C10 H10B 109.5
C9 C10 H10B 109.5
H10A C10 H10B 108.1
C9 C11 H11A 120.0
C9 C11 H11B 120.0
H11A C11 H11B 120.0
O5 C12 C13 112.3(4)
O5 C12 H12A 109.1
C13 C12 H12A 109.1
O5 C12 H12B 109.1
C13 C12 H12B 109.1
H12A C12 H12B 107.9
C14 C13 C18 119.2(6)
C14 C13 C12 119.8(6)
C18 C13 C12 121.0(5)
C13 C14 C15 120.0(7)
C13 C14 H14 120.0
C15 C14 H14 120.0
C16 C15 C14 120.2(6)
C16 C15 H15 119.9
C14 C15 H15 119.9
C15 C16 C17 120.7(6)
C15 C16 H16 119.7
C17 C16 H16 119.7
C16 C17 C18 119.5(6)
C16 C17 H17 120.2
C18 C17 H17 120.2
C13 C18 C17 120.4(5)
C13 C18 H18 119.8
C17 C18 H18 119.8
C24 C19 C20 113.9(6)
C24 C19 C7 124.8(5)
C20 C19 C7 121.1(6)
C21 C20 C19 123.2(7)
C21 C20 H20 118.4
C19 C20 H20 118.4
C22 C21 C20 119.6(7)
C22 C21 H21 120.2
C20 C21 H21 120.2
C21 C22 C23 120.3(8)
C21 C22 H22 119.9
C23 C22 H22 119.9
C22 C23 C24 119.2(7)
C22 C23 H23 120.4
C24 C23 H23 120.4
C19 C24 C23 123.5(6)
C19 C24 H24 118.3
C23 C24 H24 118.3

loop_
_geom_bond_atom_site_label_1
_geom_bond_atom_site_label_2
_geom_bond_distance
O1 C5 1.424(5)
O1 C1 1.443(5)
O2 C7 1.419(6)
O2 C6 1.433(5)
O3 C7 1.416(5)
O3 C4 1.423(6)
O4 C2 1.419(5)
O4 C10 1.435(5)
O5 C12 1.432(5)
O5 C3 1.433(6)
C1 C8 1.509(6)
C1 C2 1.532(6)
C1 H1 1.0000
C2 C3 1.530(6)
C2 H2 1.0000
C3 C4 1.528(6)
C3 H3 1.0000
C4 C5 1.513(7)
C4 H4 1.0000
C5 C6 1.512(6)
C5 H5 1.0000
C6 H6A 0.9900
C6 H6B 0.9900
C7 C19 1.514(7)
C7 H7 1.0000
C8 C9 1.497(7)
C8 H8A 0.9900
C8 H8B 0.9900
C9 C11 1.284(7)
C9 C10 1.499(7)
C10 H10A 0.9900
C10 H10B 0.9900
C11 H11A 0.9500
C11 H11B 0.9500
C12 C13 1.499(6)
C12 H12A 0.9900
C12 H12B 0.9900
C13 C14 1.365(7)
C13 C18 1.385(8)
C14 C15 1.396(7)
C14 H14 0.9500
C15 C16 1.356(9)
C15 H15 0.9500
C16 C17 1.363(7)
C16 H16 0.9500
C17 C18 1.387(6)
C17 H17 0.9500
C18 H18 0.9500
C19 C24 1.349(7)
C19 C20 1.373(7)
C20 C21 1.361(9)
C20 H20 0.9500
C21 C22 1.317(8)
C21 H21 0.9500
C22 C23 1.337(8)
C22 H22 0.9500
C23 C24 1.368(8)
C23 H23 0.9500
C24 H24 0.9500

loop_
_geom_torsion_atom_site_label_1
_geom_torsion_atom_site_label_2
_geom_torsion_atom_site_label_3
_geom_torsion_atom_site_label_4
_geom_torsion
C5 O1 C1 C8 142.0(5)
C5 O1 C1 C2 19.3(6)
C10 O4 C2 C3 174.0(4)
C10 O4 C2 C1 -61.5(6)
O1 C1 C2 O4 179.1(4)
C8 C1 C2 O4 57.7(6)
O1 C1 C2 C3 -58.9(6)
C8 C1 C2 C3 179.7(4)
C12 O5 C3 C4 142.8(4)
C12 O5 C3 C2 -97.6(4)
O4 C2 C3 O5 37.9(5)
C1 C2 C3 O5 -83.9(5)
O4 C2 C3 C4 156.7(4)
C1 C2 C3 C4 34.9(6)
C7 O3 C4 C5 -59.3(6)
C7 O3 C4 C3 176.5(5)
O5 C3 C4 O3 -95.2(5)
C2 C3 C4 O3 143.8(4)
O5 C3 C4 C5 142.5(4)
C2 C3 C4 C5 21.5(7)
C1 O1 C5 C6 158.1(5)
C1 O1 C5 C4 38.3(6)
O3 C4 C5 O1 175.6(4)
C3 C4 C5 O1 -61.6(6)
O3 C4 C5 C6 56.1(6)
C3 C4 C5 C6 178.8(5)
C7 O2 C6 C5 58.9(6)
O1 C5 C6 O2 -177.9(5)
C4 C5 C6 O2 -55.8(7)
C4 O3 C7 O2 62.3(6)
C4 O3 C7 C19 -179.7(5)
C6 O2 C7 O3 -62.1(6)
C6 O2 C7 C19 178.6(4)
O1 C1 C8 C9 -175.1(4)
C2 C1 C8 C9 -52.2(6)
C1 C8 C9 C11 -127.6(6)
C1 C8 C9 C10 50.4(7)
C2 O4 C10 C9 59.4(7)
C11 C9 C10 O4 124.9(6)
C8 C9 C10 O4 -53.2(7)
C3 O5 C12 C13 -76.4(6)
O5 C12 C13 C14 -44.6(8)
O5 C12 C13 C18 138.1(5)
C18 C13 C14 C15 0.4(10)
C12 C13 C14 C15 -176.9(6)
C13 C14 C15 C16 0.8(11)
C14 C15 C16 C17 -1.0(11)
C15 C16 C17 C18 -0.1(10)
C14 C13 C18 C17 -1.5(9)
C12 C13 C18 C17 175.8(5)
C16 C17 C18 C13 1.3(9)
O3 C7 C19 C24 4.8(10)
O2 C7 C19 C24 125.1(7)
O3 C7 C19 C20 -169.5(7)
O2 C7 C19 C20 -49.2(9)
C24 C19 C20 C21 6.9(14)
C7 C19 C20 C21 -178.3(9)
C19 C20 C21 C22 -3.6(18)
C20 C21 C22 C23 -1.4(18)
C21 C22 C23 C24 2.7(16)
C20 C19 C24 C23 -5.5(13)
C7 C19 C24 C23 179.8(8)
C22 C23 C24 C19 1.1(15)
